data_4021505
loop_
_publ_author_name
'Emma L. Cropper'
'Andrew J. P. White'
'Agnes Ford'
'King Kuok (Mimi) Hii'

_publ_section_title
;
 Ligand Effects in the Synthesis of N-Heterocycles by Intramolecular
 Heck Reactions
;
_journal_name_full 'Journal of Organic Chemistry'
_journal_page_first 1732
_journal_page_last 1735
_journal_paper_doi 10.1021/jo0522660
_journal_volume 71
_journal_year 2006
_chemical_formula_sum 'C19 H19 N O'
_chemical_formula_weight 277.35
_chemical_name_systematic
; 
 ? 
;
_space_group_IT_number 15
_symmetry_cell_setting monoclinic
_symmetry_space_group_name_Hall '-C 2yc'
_symmetry_space_group_name_H-M 'C 1 2/c 1'
_atom_sites_solution_hydrogens geom
_atom_sites_solution_primary direct
_atom_sites_solution_secondary difmap
_audit_creation_method SHELXL-97
_cell_angle_alpha 90.00
_cell_angle_beta 100.622(6)
_cell_angle_gamma 90.00
_cell_formula_units_Z 8
_cell_length_a 16.5637(12)
_cell_length_b 6.9794(6)
_cell_length_c 27.0219(18)
_cell_measurement_temperature 173(2)
_cell_measurement_theta_max 32.6924
_cell_measurement_theta_min 3.7777
_cell_volume 3070.3(4)
_computing_cell_refinement 'CrysAlis RED, Oxford Diffraction Ltd'
_computing_data_collection 'CrysAlis CCD, Oxford Diffraction Ltd'
_computing_data_reduction 'CrysAlis RED, Oxford Diffraction Ltd'
_computing_molecular_graphics 'Bruker SHELXTL'
_computing_publication_material 'Bruker SHELXTL'
_computing_structure_refinement 'SHELXL-97 (Sheldrick, 1997)'
_computing_structure_solution 'SHELXS-97 (Sheldrick, 1990)'
_diffrn_ambient_temperature 173(2)
_diffrn_detector_area_resol_mean 15.9863
_diffrn_measured_fraction_theta_full 0.919
_diffrn_measured_fraction_theta_max 0.919
_diffrn_measurement_device_type 'OD Xcalibur 3'
_diffrn_measurement_method \w
_diffrn_radiation_monochromator graphite
_diffrn_radiation_source 'Enhance (Mo) X-ray Source'
_diffrn_radiation_type MoK\a
_diffrn_radiation_wavelength 0.71073
_diffrn_reflns_av_R_equivalents 0.0162
_diffrn_reflns_av_sigmaI/netI 0.0112
_diffrn_reflns_limit_h_max 25
_diffrn_reflns_limit_h_min -24
_diffrn_reflns_limit_k_max 10
_diffrn_reflns_limit_k_min -10
_diffrn_reflns_limit_l_max 40
_diffrn_reflns_limit_l_min -39
_diffrn_reflns_number 12773
_diffrn_reflns_theta_full 32.70
_diffrn_reflns_theta_max 32.70
_diffrn_reflns_theta_min 4.25
_exptl_absorpt_coefficient_mu 0.074
_exptl_absorpt_correction_type none
_exptl_crystal_colour Colourless
_exptl_crystal_density_diffrn 1.200
_exptl_crystal_density_method 'not measured'
_exptl_crystal_description blocks
_exptl_crystal_F_000 1184
_exptl_crystal_size_max 0.37
_exptl_crystal_size_mid 0.36
_exptl_crystal_size_min 0.34
_refine_diff_density_max 0.313
_refine_diff_density_min -0.187
_refine_diff_density_rms 0.040
_refine_ls_extinction_method none
_refine_ls_goodness_of_fit_ref 1.102
_refine_ls_hydrogen_treatment mixed
_refine_ls_matrix_type full
_refine_ls_number_parameters 190
_refine_ls_number_reflns 5197
_refine_ls_number_restraints 0
_refine_ls_restrained_S_all 1.102
_refine_ls_R_factor_all 0.0597
_refine_ls_R_factor_gt 0.0587
_refine_ls_shift/su_max 0.000
_refine_ls_shift/su_mean 0.000
_refine_ls_structure_factor_coef Fsqd
_refine_ls_weighting_details 'calc w=1/[\s^2^(Fo^2^)+(0.0479P)^2^+2.3150P] where P=(Fo^2^+2Fc^2^)/3'
_refine_ls_weighting_scheme calc
_refine_ls_wR_factor_gt 0.1368
_refine_ls_wR_factor_ref 0.1375
_reflns_number_gt 5101
_reflns_number_total 5197
_reflns_threshold_expression >2sigma(I)
_cod_data_source_file jo0522660si20051102_033244_2.cif
_cod_depositor_comments
;
The following automatic conversions were performed:
'_symmetry_cell_setting' value 'Monoclinic' changed to 'monoclinic'
according to '/home/saulius/struct/CIF-dictionaries/cif_core.dic'
dictionary named 'cif_core.dic' version 2.4.1 from 2010-06-29.

Automatic conversion script
Id: cif_fix_enum 1527 2010-12-29 10:47:43Z saulius 
;
_cod_original_sg_symbol_H-M 'C 2/c'
_cod_database_code 4021505

loop_
_symmetry_equiv_pos_as_xyz
'x, y, z'
'-x, y, -z+1/2'
'x+1/2, y+1/2, z'
'-x+1/2, y+1/2, -z+1/2'
'-x, -y, -z'
'x, -y, z-1/2'
'-x+1/2, -y+1/2, -z'
'x+1/2, -y+1/2, z-1/2'

loop_
_atom_site_label
_atom_site_type_symbol
_atom_site_fract_x
_atom_site_fract_y
_atom_site_fract_z
_atom_site_U_iso_or_equiv
_atom_site_adp_type
_atom_site_occupancy
_atom_site_symmetry_multiplicity
_atom_site_calc_flag
_atom_site_refinement_flags
N1 N 0.30066(5) 0.00278(13) 0.11825(3) 0.02693(17) Uani 1 1 d .
C2 C 0.38082(6) 0.08578(13) 0.12488(4) 0.02413(18) Uani 1 1 d .
C3 C 0.40953(7) 0.19119(16) 0.16845(4) 0.0315(2) Uani 1 1 d .
H3A H 0.3771 0.2013 0.1939 0.038 Uiso 1 1 calc R
C4 C 0.48543(8) 0.28121(18) 0.17470(5) 0.0389(3) Uani 1 1 d .
H4A H 0.5041 0.3561 0.2039 0.047 Uiso 1 1 calc R
C5 C 0.53401(7) 0.26200(19) 0.13832(5) 0.0397(3) Uani 1 1 d .
H5A H 0.5864 0.3219 0.1428 0.048 Uiso 1 1 calc R
C6 C 0.50589(6) 0.15516(17) 0.09540(4) 0.0328(2) Uani 1 1 d .
H6A H 0.5400 0.1403 0.0710 0.039 Uiso 1 1 calc R
C7 C 0.42838(6) 0.06866(14) 0.08724(4) 0.02535(18) Uani 1 1 d .
C8 C 0.39910(7) -0.03750(16) 0.03922(4) 0.0297(2) Uani 1 1 d .
C9 C 0.42598(8) -0.24403(18) 0.03731(5) 0.0394(3) Uani 1 1 d .
H9A H 0.4834 -0.2557 0.0555 0.047 Uiso 1 1 calc R
H9B H 0.4249 -0.2802 0.0018 0.047 Uiso 1 1 calc R
C10 C 0.37221(9) -0.38452(17) 0.06035(5) 0.0404(3) Uani 1 1 d .
H10A H 0.3991 -0.5118 0.0633 0.049 Uiso 1 1 calc R
H10B H 0.3188 -0.3978 0.0371 0.049 Uiso 1 1 calc R
C11 C 0.35613(8) -0.32480(16) 0.11250(5) 0.0367(2) Uani 1 1 d .
H11A H 0.3443 -0.4404 0.1312 0.044 Uiso 1 1 calc R
H11B H 0.4061 -0.2638 0.1318 0.044 Uiso 1 1 calc R
C12 C 0.28493(7) -0.18697(17) 0.10865(4) 0.0328(2) Uani 1 1 d .
O12 O 0.21395(6) -0.24569(16) 0.09778(4) 0.0511(3) Uani 1 1 d .
C13 C 0.23051(6) 0.13385(18) 0.11417(4) 0.0314(2) Uani 1 1 d .
H13A H 0.1869 0.0889 0.0865 0.038 Uiso 1 1 calc R
H13B H 0.2481 0.2622 0.1047 0.038 Uiso 1 1 calc R
C14 C 0.19426(6) 0.15345(15) 0.16147(4) 0.02579(19) Uani 1 1 d .
C15 C 0.21668(7) 0.03795(16) 0.20335(4) 0.0318(2) Uani 1 1 d .
H15A H 0.2581 -0.0565 0.2036 0.038 Uiso 1 1 calc R
C16 C 0.17910(8) 0.05885(19) 0.24525(5) 0.0377(2) Uani 1 1 d .
H16A H 0.1955 -0.0200 0.2740 0.045 Uiso 1 1 calc R
C17 C 0.11823(8) 0.1936(2) 0.24499(5) 0.0419(3) Uani 1 1 d .
H17A H 0.0919 0.2062 0.2732 0.050 Uiso 1 1 calc R
C18 C 0.09574(9) 0.3098(2) 0.20360(6) 0.0492(3) Uani 1 1 d .
H18A H 0.0539 0.4031 0.2033 0.059 Uiso 1 1 calc R
C19 C 0.13397(8) 0.2913(2) 0.16214(5) 0.0407(3) Uani 1 1 d .
H19A H 0.1187 0.3738 0.1340 0.049 Uiso 1 1 calc R
C20 C 0.35283(8) 0.0499(2) 0.00033(5) 0.0403(3) Uani 1 1 d .
H20A H 0.3382 0.1806 0.0029 0.048 Uiso 1 1 calc R
H20B H 0.3344 -0.0184 -0.0301 0.048 Uiso 1 1 calc R

loop_
_atom_site_aniso_label
_atom_site_aniso_U_11
_atom_site_aniso_U_22
_atom_site_aniso_U_33
_atom_site_aniso_U_23
_atom_site_aniso_U_13
_atom_site_aniso_U_12
N1 0.0225(4) 0.0273(4) 0.0316(4) -0.0036(3) 0.0065(3) -0.0016(3)
C2 0.0223(4) 0.0210(4) 0.0288(4) -0.0012(3) 0.0040(3) -0.0002(3)
C3 0.0312(5) 0.0291(5) 0.0339(5) -0.0080(4) 0.0053(4) -0.0015(4)
C4 0.0372(6) 0.0336(5) 0.0431(6) -0.0088(5) 0.0000(5) -0.0084(4)
C5 0.0293(5) 0.0387(6) 0.0492(7) 0.0019(5) 0.0019(4) -0.0114(4)
C6 0.0265(4) 0.0346(5) 0.0381(5) 0.0060(4) 0.0082(4) -0.0026(4)
C7 0.0250(4) 0.0232(4) 0.0280(4) 0.0026(3) 0.0051(3) 0.0011(3)
C8 0.0321(5) 0.0297(5) 0.0289(5) -0.0013(4) 0.0100(4) -0.0008(4)
C9 0.0483(7) 0.0343(6) 0.0391(6) -0.0050(5) 0.0175(5) 0.0060(5)
C10 0.0562(7) 0.0255(5) 0.0419(6) -0.0070(4) 0.0151(5) 0.0017(5)
C11 0.0537(7) 0.0228(4) 0.0361(5) -0.0009(4) 0.0147(5) -0.0029(4)
C12 0.0369(5) 0.0325(5) 0.0317(5) -0.0084(4) 0.0130(4) -0.0108(4)
O12 0.0423(5) 0.0563(6) 0.0587(6) -0.0247(5) 0.0198(4) -0.0247(4)
C13 0.0244(4) 0.0391(6) 0.0308(5) 0.0044(4) 0.0052(3) 0.0042(4)
C14 0.0204(4) 0.0273(4) 0.0293(4) -0.0010(3) 0.0032(3) -0.0006(3)
C15 0.0320(5) 0.0300(5) 0.0338(5) 0.0035(4) 0.0075(4) 0.0036(4)
C16 0.0411(6) 0.0399(6) 0.0330(5) 0.0026(5) 0.0093(4) -0.0047(5)
C17 0.0365(6) 0.0542(8) 0.0373(6) -0.0102(5) 0.0131(5) -0.0041(5)
C18 0.0410(6) 0.0579(8) 0.0501(7) -0.0060(6) 0.0123(5) 0.0189(6)
C19 0.0379(6) 0.0454(7) 0.0385(6) 0.0042(5) 0.0060(5) 0.0168(5)
C20 0.0468(6) 0.0411(6) 0.0311(5) -0.0017(5) 0.0028(5) 0.0004(5)

loop_
_atom_type_symbol
_atom_type_description
_atom_type_scat_dispersion_real
_atom_type_scat_dispersion_imag
_atom_type_scat_source
C C 0.0033 0.0016 'International Tables Vol C Tables 4.2.6.8 and 6.1.1.4'
H H 0.0000 0.0000 'International Tables Vol C Tables 4.2.6.8 and 6.1.1.4'
N N 0.0061 0.0033 'International Tables Vol C Tables 4.2.6.8 and 6.1.1.4'
O O 0.0106 0.0060 'International Tables Vol C Tables 4.2.6.8 and 6.1.1.4'

loop_
_geom_angle_atom_site_label_1
_geom_angle_atom_site_label_2
_geom_angle_atom_site_label_3
_geom_angle
C12 N1 C2 123.87(9)
C12 N1 C13 118.03(9)
C2 N1 C13 117.47(8)
C3 C2 C7 120.50(9)
C3 C2 N1 118.92(9)
C7 C2 N1 120.52(8)
C4 C3 C2 120.10(10)
C5 C4 C3 120.07(11)
C6 C5 C4 119.74(10)
C5 C6 C7 121.44(10)
C6 C7 C2 118.10(9)
C6 C7 C8 119.49(9)
C2 C7 C8 122.42(9)
C20 C8 C7 120.41(10)
C20 C8 C9 122.74(11)
C7 C8 C9 116.84(10)
C8 C9 C10 113.54(10)
C9 C10 C11 114.23(10)
C12 C11 C10 111.97(10)
O12 C12 N1 120.64(12)
O12 C12 C11 120.31(11)
N1 C12 C11 119.04(10)
N1 C13 C14 115.11(9)
C15 C14 C19 118.57(10)
C15 C14 C13 123.31(9)
C19 C14 C13 118.10(10)
C14 C15 C16 120.65(10)
C17 C16 C15 120.15(11)
C18 C17 C16 119.64(11)
C17 C18 C19 120.31(12)
C14 C19 C18 120.66(12)

loop_
_geom_bond_atom_site_label_1
_geom_bond_atom_site_label_2
_geom_bond_distance
N1 C12 1.3653(14)
N1 C2 1.4293(12)
N1 C13 1.4669(13)
C2 C3 1.3956(14)
C2 C7 1.4017(14)
C3 C4 1.3876(16)
C4 C5 1.3868(19)
C5 C6 1.3853(17)
C6 C7 1.3989(14)
C7 C8 1.4952(15)
C8 C20 1.3293(16)
C8 C9 1.5123(16)
C9 C10 1.5318(18)
C10 C11 1.5392(17)
C11 C12 1.5105(17)
C12 O12 1.2285(14)
C13 C14 1.5153(15)
C14 C15 1.3832(15)
C14 C19 1.3892(15)
C15 C16 1.3965(16)
C16 C17 1.3779(19)
C17 C18 1.376(2)
C18 C19 1.3906(19)

loop_
_cod_related_entry_id
_cod_related_entry_database
_cod_related_entry_code
1 ChemSpider 9754754
